data_4133273
loop_
_publ_author_name
'Li, Xiang'
'Zhou, Bo'
'Yang, Run-Ze'
'Yang, Fu-Ming'
'Liang, Ren-Xiao'
'Liu, Ren-Rong'
'Jia, Yi-Xia'

_publ_section_title
;
 Palladium-Catalyzed Enantioselective Intramolecular Dearomative Heck
 Reaction.
;
_journal_issue 42
_journal_name_full 'Journal of the American Chemical Society'
_journal_page_first 13945
_journal_page_last 13951
_journal_paper_doi 10.1021/jacs.8b09186
_journal_volume 140
_journal_year 2018
_chemical_formula_sum 'C17 H13 N O2'
_chemical_formula_weight 263.28
_space_group_IT_number 19
_space_group_name_Hall 'P 2ac 2ab'
_space_group_name_H-M_alt 'P 21 21 21'
_symmetry_cell_setting orthorhombic
_symmetry_space_group_name_H-M 'P 21 21 21'
_atom_sites_solution_hydrogens geom
_atom_sites_solution_primary direct
_atom_sites_solution_secondary difmap
_audit_creation_method SHELXL-97
_cell_angle_alpha 90.00
_cell_angle_beta 90.00
_cell_angle_gamma 90.00
_cell_formula_units_Z 4
_cell_length_a 8.9313(3)
_cell_length_b 12.0973(5)
_cell_length_c 12.7783(5)
_cell_measurement_reflns_used 3203
_cell_measurement_temperature 293(2)
_cell_measurement_theta_max 60.8540
_cell_measurement_theta_min 5.0120
_cell_volume 1380.63(9)
_computing_cell_refinement CrysAlisPro
_computing_data_collection CrysAlisPro
_computing_data_reduction CrysAlisPro
_computing_molecular_graphics 'SHELXL-97 (Sheldrick, 1997)'
_computing_publication_material 'SHELXL-97 (Sheldrick, 1997)'
_computing_structure_refinement 'SHELXL-97 (Sheldrick, 1997)'
_computing_structure_solution 'SHELXS-97 (Sheldrick, 1990)'
_diffrn_ambient_temperature 293(2)
_diffrn_measured_fraction_theta_full 0.997
_diffrn_measured_fraction_theta_max 0.997
_diffrn_measurement_device_type 'Enhance Ultra (Cu) X-ray Source'
_diffrn_radiation_monochromator graphite
_diffrn_radiation_source 'fine-focus sealed tube'
_diffrn_radiation_type CuK\a
_diffrn_radiation_wavelength 1.54178
_diffrn_reflns_av_R_equivalents 0.0200
_diffrn_reflns_av_sigmaI/netI 0.0193
_diffrn_reflns_limit_h_max 10
_diffrn_reflns_limit_h_min -6
_diffrn_reflns_limit_k_max 13
_diffrn_reflns_limit_k_min -13
_diffrn_reflns_limit_l_max 14
_diffrn_reflns_limit_l_min -14
_diffrn_reflns_number 6260
_diffrn_reflns_theta_full 61.12
_diffrn_reflns_theta_max 61.12
_diffrn_reflns_theta_min 5.03
_exptl_absorpt_coefficient_mu 0.672
_exptl_absorpt_correction_T_max 0.8774
_exptl_absorpt_correction_T_min 0.8239
_exptl_absorpt_correction_type multi-scan
_exptl_crystal_colour colorless
_exptl_crystal_density_diffrn 1.267
_exptl_crystal_density_method 'not measured'
_exptl_crystal_description block
_exptl_crystal_F_000 552
_exptl_crystal_size_max 0.30
_exptl_crystal_size_mid 0.25
_exptl_crystal_size_min 0.20
_refine_diff_density_max 0.125
_refine_diff_density_min -0.098
_refine_diff_density_rms 0.025
_refine_ls_abs_structure_details 'Flack H D (1983), Acta Cryst. A39, 876-881'
_refine_ls_abs_structure_Flack 0.1(2)
_refine_ls_extinction_coef 0.0038(5)
_refine_ls_extinction_expression Fc^*^=kFc[1+0.001xFc^2^\l^3^/sin(2\q)]^-1/4^
_refine_ls_extinction_method SHELXL
_refine_ls_goodness_of_fit_ref 1.003
_refine_ls_hydrogen_treatment mixed
_refine_ls_matrix_type full
_refine_ls_number_parameters 190
_refine_ls_number_reflns 2059
_refine_ls_number_restraints 0
_refine_ls_restrained_S_all 1.003
_refine_ls_R_factor_all 0.0308
_refine_ls_R_factor_gt 0.0281
_refine_ls_shift/su_max 0.000
_refine_ls_shift/su_mean 0.000
_refine_ls_structure_factor_coef Fsqd
_refine_ls_weighting_details 'calc w=1/[\s^2^(Fo^2^)+(0.0551P)^2^+0.0274P] where P=(Fo^2^+2Fc^2^)/3'
_refine_ls_weighting_scheme calc
_refine_ls_wR_factor_gt 0.0765
_refine_ls_wR_factor_ref 0.0793
_reflns_number_gt 1919
_reflns_number_total 2059
_reflns_threshold_expression >2sigma(I)
_cod_data_source_file ja8b09186_si_002.cif
_cod_data_source_block p
_cod_depositor_comments
;
The following automatic conversions were performed:

data item '_symmetry_cell_setting' value 'Orthorhombic' was changed
to 'orthorhombic' in accordance with the
/home/saulius/struct/COD-crude-data/automatic-downloads/DataCite-retrospective/ACS/depositions/lib/dictionaries/cif_core.dic
dictionary named 'cif_core.dic' version 2.4.2 last updated on
2011-04-26.

Automatic conversion script
Id: cif_fix_values 6909 2019-04-08 15:41:33Z antanas 
;
_cod_original_sg_symbol_H-M 'P2(1)2(1)2(1) '
_cod_database_code 4133273

loop_
_symmetry_equiv_pos_as_xyz
'x, y, z'
'-x+1/2, -y, z+1/2'
'-x, y+1/2, -z+1/2'
'x+1/2, -y+1/2, -z'

loop_
_atom_site_label
_atom_site_type_symbol
_atom_site_fract_x
_atom_site_fract_y
_atom_site_fract_z
_atom_site_U_iso_or_equiv
_atom_site_adp_type
_atom_site_occupancy
_atom_site_symmetry_multiplicity
_atom_site_calc_flag
_atom_site_refinement_flags
O1 O 0.02173(13) 0.70301(11) 0.38536(11) 0.0711(4) Uani 1 1 d .
O2 O 0.16032(13) 0.52684(9) 0.51089(8) 0.0544(3) Uani 1 1 d .
N1 N 0.27161(15) 0.74105(11) 0.36862(11) 0.0546(4) Uani 1 1 d .
C1 C -0.1133(2) 0.31014(18) 0.56186(18) 0.0749(6) Uani 1 1 d .
H1A H -0.1704 0.2794 0.6153 0.090 Uiso 1 1 calc R
C2 C -0.1259(3) 0.26794(19) 0.46221(19) 0.0848(7) Uani 1 1 d .
H2A H -0.1905 0.2091 0.4497 0.102 Uiso 1 1 calc R
C3 C -0.0437(2) 0.31196(15) 0.38063(16) 0.0655(5) Uani 1 1 d .
H3A H -0.0500 0.2820 0.3138 0.079 Uiso 1 1 calc R
C4 C 0.04826(16) 0.40185(12) 0.40065(12) 0.0461(4) Uani 1 1 d .
C5 C 0.06014(16) 0.44113(12) 0.50186(12) 0.0439(3) Uani 1 1 d .
C6 C -0.01864(18) 0.39656(14) 0.58456(14) 0.0549(4) Uani 1 1 d .
H6A H -0.0083 0.4236 0.6523 0.066 Uiso 1 1 calc R
C7 C 0.14303(17) 0.46956(14) 0.33363(13) 0.0509(4) Uani 1 1 d .
C8 C 0.1667(3) 0.4621(2) 0.23202(16) 0.0834(7) Uani 1 1 d .
C9 C 0.21053(17) 0.55643(13) 0.40621(12) 0.0475(4) Uani 1 1 d .
C10 C 0.15146(16) 0.67474(14) 0.38537(12) 0.0492(4) Uani 1 1 d .
C11 C 0.2635(3) 0.86011(16) 0.35544(19) 0.0805(6) Uani 1 1 d .
H11A H 0.1605 0.8827 0.3534 0.121 Uiso 1 1 calc R
H11B H 0.3117 0.8806 0.2912 0.121 Uiso 1 1 calc R
H11C H 0.3128 0.8957 0.4130 0.121 Uiso 1 1 calc R
C12 C 0.37755(17) 0.57154(14) 0.39963(13) 0.0523(4) Uani 1 1 d .
C13 C 0.4934(2) 0.49802(18) 0.40835(18) 0.0736(6) Uani 1 1 d .
H13A H 0.4757 0.4241 0.4240 0.088 Uiso 1 1 calc R
C14 C 0.6392(2) 0.5374(3) 0.3930(2) 0.0906(7) Uani 1 1 d .
H14A H 0.7197 0.4889 0.3988 0.109 Uiso 1 1 calc R
C15 C 0.6648(2) 0.6457(3) 0.36970(19) 0.0893(8) Uani 1 1 d .
H15A H 0.7628 0.6699 0.3603 0.107 Uiso 1 1 calc R
C16 C 0.5496(2) 0.71996(19) 0.35983(16) 0.0725(6) Uani 1 1 d .
H16A H 0.5677 0.7936 0.3434 0.087 Uiso 1 1 calc R
C17 C 0.40609(17) 0.68138(14) 0.37521(13) 0.0523(4) Uani 1 1 d .
H8A H 0.230(3) 0.517(2) 0.195(2) 0.101(7) Uiso 1 1 d .
H8B H 0.118(3) 0.401(2) 0.188(2) 0.100(7) Uiso 1 1 d .

loop_
_atom_site_aniso_label
_atom_site_aniso_U_11
_atom_site_aniso_U_22
_atom_site_aniso_U_33
_atom_site_aniso_U_23
_atom_site_aniso_U_13
_atom_site_aniso_U_12
O1 0.0464(6) 0.0832(9) 0.0838(9) 0.0025(7) -0.0056(6) 0.0025(6)
O2 0.0653(7) 0.0585(6) 0.0393(6) -0.0011(5) 0.0003(5) -0.0175(5)
N1 0.0538(8) 0.0523(7) 0.0577(8) 0.0024(6) -0.0024(7) -0.0104(6)
C1 0.0674(11) 0.0764(13) 0.0810(15) 0.0245(11) 0.0054(10) -0.0168(11)
C2 0.0871(15) 0.0739(13) 0.0935(16) 0.0172(12) -0.0105(12) -0.0391(12)
C3 0.0687(11) 0.0587(10) 0.0691(11) -0.0036(9) -0.0127(10) -0.0143(9)
C4 0.0401(7) 0.0461(8) 0.0521(9) -0.0006(7) -0.0042(7) -0.0002(6)
C5 0.0395(7) 0.0424(7) 0.0497(8) 0.0036(7) -0.0011(7) 0.0012(6)
C6 0.0541(9) 0.0568(9) 0.0540(9) 0.0115(8) 0.0054(8) 0.0029(8)
C7 0.0439(8) 0.0636(10) 0.0452(8) -0.0066(7) 0.0015(7) -0.0080(8)
C8 0.0781(13) 0.1195(19) 0.0527(11) -0.0201(12) 0.0134(10) -0.0349(14)
C9 0.0452(8) 0.0557(9) 0.0417(8) 0.0023(7) 0.0006(7) -0.0098(7)
C10 0.0419(8) 0.0612(9) 0.0446(8) 0.0011(7) -0.0029(7) -0.0060(7)
C11 0.0995(15) 0.0578(11) 0.0843(13) 0.0076(10) -0.0069(12) -0.0162(11)
C12 0.0431(8) 0.0636(9) 0.0501(9) -0.0060(8) -0.0063(7) -0.0056(7)
C13 0.0582(11) 0.0783(14) 0.0843(15) -0.0094(11) -0.0134(10) 0.0076(9)
C14 0.0483(10) 0.129(2) 0.0945(16) -0.0319(16) -0.0152(11) 0.0180(12)
C15 0.0419(10) 0.139(2) 0.0868(16) -0.0286(16) 0.0019(10) -0.0194(12)
C16 0.0558(11) 0.0937(14) 0.0680(12) -0.0122(11) 0.0042(10) -0.0298(11)
C17 0.0444(8) 0.0675(10) 0.0449(8) -0.0070(7) -0.0004(7) -0.0133(8)

loop_
_atom_type_symbol
_atom_type_description
_atom_type_scat_dispersion_real
_atom_type_scat_dispersion_imag
_atom_type_scat_source
C C 0.0181 0.0091 'International Tables Vol C Tables 4.2.6.8 and 6.1.1.4'
H H 0.0000 0.0000 'International Tables Vol C Tables 4.2.6.8 and 6.1.1.4'
N N 0.0311 0.0180 'International Tables Vol C Tables 4.2.6.8 and 6.1.1.4'
O O 0.0492 0.0322 'International Tables Vol C Tables 4.2.6.8 and 6.1.1.4'

loop_
_geom_angle_atom_site_label_1
_geom_angle_atom_site_label_2
_geom_angle_atom_site_label_3
_geom_angle
C5 O2 C9 107.99(11)
C10 N1 C17 111.30(13)
C10 N1 C11 124.41(16)
C17 N1 C11 124.05(15)
C6 C1 C2 121.82(18)
C1 C2 C3 120.78(19)
C2 C3 C4 118.54(19)
C5 C4 C3 119.19(15)
C5 C4 C7 108.20(13)
C3 C4 C7 132.61(16)
O2 C5 C6 124.24(15)
O2 C5 C4 112.83(13)
C6 C5 C4 122.92(15)
C1 C6 C5 116.68(18)
C8 C7 C4 129.33(17)
C8 C7 C9 125.61(17)
C4 C7 C9 105.05(13)
O2 C9 C12 112.74(13)
O2 C9 C7 105.52(12)
C12 C9 C7 116.19(13)
O2 C9 C10 106.28(12)
C12 C9 C10 102.46(12)
C7 C9 C10 113.42(12)
O1 C10 N1 126.25(16)
O1 C10 C9 126.04(14)
N1 C10 C9 107.70(12)
C13 C12 C17 120.09(16)
C13 C12 C9 131.72(16)
C17 C12 C9 108.10(14)
C12 C13 C14 118.1(2)
C15 C14 C13 120.9(2)
C14 C15 C16 121.60(18)
C15 C16 C17 117.6(2)
C16 C17 C12 121.80(18)
C16 C17 N1 127.81(18)
C12 C17 N1 110.39(13)

loop_
_geom_bond_atom_site_label_1
_geom_bond_atom_site_label_2
_geom_bond_distance
O1 C10 1.2080(19)
O2 C5 1.3744(18)
O2 C9 1.4555(19)
N1 C10 1.357(2)
N1 C17 1.404(2)
N1 C11 1.452(2)
C1 C6 1.376(3)
C1 C2 1.376(3)
C2 C3 1.382(3)
C3 C4 1.387(2)
C4 C5 1.382(2)
C4 C7 1.456(2)
C5 C6 1.379(2)
C7 C8 1.319(3)
C7 C9 1.526(2)
C9 C12 1.505(2)
C9 C10 1.549(2)
C12 C13 1.369(2)
C12 C17 1.388(2)
C13 C14 1.401(3)
C14 C15 1.364(4)
C15 C16 1.372(4)
C16 C17 1.378(2)
